data_4117808
loop_
_publ_author_name
'Jonathan P. Moerdyk'
'Christopher W. Bielawski'

_publ_contact_author_address 'The University of Texas at Austin, Austin, TX 78712, United States'
_publ_contact_author_email bielawski@cm.utexas.edu
_publ_contact_author_fax 512-471-8696
_publ_contact_author_name 'Christopher W. Bielawski'
_publ_contact_author_phone 512-232-3839
_publ_section_title
;
 Alkyne and Reversible Nitrile Activation: N,N'-Diamidocarbene-Facilitated
 Synthesis of Cyclopropenes, Cyclopropenones, and Azirines
;
_journal_name_full 'Journal of the American Chemical Society'
_journal_page_first 6116
_journal_page_last 6119
_journal_paper_doi 10.1021/ja3014105
_journal_volume 134
_journal_year 2012
_chemical_formula_moiety 'C32 H35 N3 O3'
_chemical_formula_sum 'C32 H35 N3 O3'
_chemical_formula_weight 509.63
_chemical_name_common DACMeOBenzonitrile
_chemical_name_systematic
; 
 ? 
;
_space_group_IT_number 14
_symmetry_cell_setting monoclinic
_symmetry_space_group_name_Hall '-P 2yn'
_symmetry_space_group_name_H-M 'P 1 21/n 1'
_atom_sites_solution_hydrogens geom
_atom_sites_solution_primary direct
_atom_sites_solution_secondary difmap
_audit_creation_method SHELXL-97
_cell_angle_alpha 90.00
_cell_angle_beta 95.1970(10)
_cell_angle_gamma 90.00
_cell_formula_units_Z 4
_cell_length_a 8.7238(3)
_cell_length_b 17.0451(7)
_cell_length_c 18.8797(7)
_cell_measurement_temperature 120(2)
_cell_volume 2795.83(18)
_computing_cell_refinement 'CrystalClear (Rigaku Inc., 2008)'
_computing_data_collection 'CrystalClear (Rigaku Inc., 2008)'
_computing_data_reduction 'CrystalClear (Rigaku Inc., 2008)'
_computing_structure_refinement 'SHELXL-97 (Sheldrick, 1997)'
_computing_structure_solution 'SHELXS-97 (Sheldrick, 1990)'
_diffrn_ambient_temperature 120(2)
_diffrn_measured_fraction_theta_full 0.998
_diffrn_measured_fraction_theta_max 0.998
_diffrn_measurement_device_type 'CCD area detector'
_diffrn_measurement_method 'phi and omega scans'
_diffrn_radiation_monochromator graphite
_diffrn_radiation_source 'fine-focus sealed tube'
_diffrn_radiation_type MoK\a
_diffrn_radiation_wavelength 0.71075
_diffrn_reflns_av_R_equivalents 0.0621
_diffrn_reflns_av_sigmaI/netI 0.0267
_diffrn_reflns_limit_h_max 10
_diffrn_reflns_limit_h_min -10
_diffrn_reflns_limit_k_max 20
_diffrn_reflns_limit_k_min -20
_diffrn_reflns_limit_l_max 22
_diffrn_reflns_limit_l_min -22
_diffrn_reflns_number 55292
_diffrn_reflns_theta_full 25.00
_diffrn_reflns_theta_max 25.00
_diffrn_reflns_theta_min 3.23
_exptl_absorpt_coefficient_mu 0.078
_exptl_absorpt_correction_type none
_exptl_absorpt_process_details none
_exptl_crystal_colour colorless
_exptl_crystal_density_diffrn 1.211
_exptl_crystal_description block
_exptl_crystal_F_000 1088
_exptl_crystal_size_max 0.19
_exptl_crystal_size_mid 0.06
_exptl_crystal_size_min 0.05
_refine_diff_density_max 0.280
_refine_diff_density_min -0.169
_refine_diff_density_rms 0.036
_refine_ls_extinction_method none
_refine_ls_goodness_of_fit_ref 1.006
_refine_ls_hydrogen_treatment constr
_refine_ls_matrix_type full
_refine_ls_number_parameters 352
_refine_ls_number_reflns 4909
_refine_ls_number_restraints 0
_refine_ls_restrained_S_all 1.006
_refine_ls_R_factor_all 0.0440
_refine_ls_R_factor_gt 0.0398
_refine_ls_shift/su_max 0.000
_refine_ls_shift/su_mean 0.000
_refine_ls_structure_factor_coef Fsqd
_refine_ls_weighting_details 'calc w=1/[\s^2^(Fo^2^)+(0.0529P)^2^+1.3384P] where P=(Fo^2^+2Fc^2^)/3'
_refine_ls_weighting_scheme calc
_refine_ls_wR_factor_gt 0.1033
_refine_ls_wR_factor_ref 0.1062
_reflns_number_gt 4443
_reflns_number_total 4909
_reflns_threshold_expression >2sigma(I)
_cod_data_source_file ja3014105_si_002_6.cif
_cod_data_source_block DACMeOBenzonitrile5c
_cod_database_code 4117808

loop_
_symmetry_equiv_pos_as_xyz
'x, y, z'
'-x+1/2, y+1/2, -z+1/2'
'-x, -y, -z'
'x-1/2, -y-1/2, z-1/2'

loop_
_atom_site_label
_atom_site_type_symbol
_atom_site_fract_x
_atom_site_fract_y
_atom_site_fract_z
_atom_site_U_iso_or_equiv
_atom_site_adp_type
_atom_site_occupancy
_atom_site_symmetry_multiplicity
_atom_site_calc_flag
_atom_site_refinement_flags
O1 O 0.43166(12) 0.64129(6) 0.00346(6) 0.0310(3) Uani 1 1 d .
N1 N 0.37024(13) 0.72626(6) -0.08639(6) 0.0216(3) Uani 1 1 d .
C1 C 0.28675(15) 0.79538(8) -0.11137(7) 0.0207(3) Uani 1 1 d .
O2 O 0.25250(11) 0.88455(6) 0.05737(5) 0.0257(2) Uani 1 1 d .
N2 N 0.28337(12) 0.85518(6) -0.05759(6) 0.0191(2) Uani 1 1 d .
C2 C 0.36364(16) 0.70018(8) -0.01848(8) 0.0237(3) Uani 1 1 d .
O3 O 0.39402(13) 0.94536(6) -0.44357(6) 0.0327(3) Uani 1 1 d .
N3 N 0.14006(14) 0.78500(7) -0.16021(7) 0.0268(3) Uani 1 1 d .
C3 C 0.26288(16) 0.74758(8) 0.02758(8) 0.0245(3) Uani 1 1 d .
C4 C 0.26713(15) 0.83557(8) 0.01153(7) 0.0209(3) Uani 1 1 d .
C5 C 0.31293(18) 0.73367(9) 0.10623(8) 0.0313(3) Uani 1 1 d .
H5A H 0.4161 0.7526 0.1170 0.047 Uiso 1 1 calc R
H5B H 0.3093 0.6785 0.1163 0.047 Uiso 1 1 calc R
H5C H 0.2448 0.7612 0.1348 0.047 Uiso 1 1 calc R
C6 C 0.09505(17) 0.71937(9) 0.00994(9) 0.0317(4) Uani 1 1 d .
H6A H 0.0644 0.7285 -0.0395 0.048 Uiso 1 1 calc R
H6B H 0.0282 0.7478 0.0384 0.048 Uiso 1 1 calc R
H6C H 0.0885 0.6643 0.0199 0.048 Uiso 1 1 calc R
C7 C 0.26585(15) 0.93637(8) -0.07976(7) 0.0187(3) Uani 1 1 d .
C8 C 0.39616(15) 0.97938(8) -0.09312(7) 0.0196(3) Uani 1 1 d .
C9 C 0.37761(16) 1.05761(8) -0.11326(7) 0.0230(3) Uani 1 1 d .
H9A H 0.4634 1.0864 -0.1235 0.028 Uiso 1 1 calc R
C10 C 0.23485(17) 1.09370(8) -0.11841(7) 0.0251(3) Uani 1 1 d .
C11 C 0.10799(17) 1.04946(9) -0.10453(8) 0.0264(3) Uani 1 1 d .
H11A H 0.0116 1.0732 -0.1078 0.032 Uiso 1 1 calc R
C12 C 0.11982(16) 0.97054(8) -0.08581(7) 0.0231(3) Uani 1 1 d .
C13 C -0.02246(16) 0.92450(10) -0.07364(9) 0.0309(4) Uani 1 1 d .
H13A H -0.0055 0.8957 -0.0299 0.046 Uiso 1 1 calc R
H13B H -0.0452 0.8886 -0.1123 0.046 Uiso 1 1 calc R
H13C H -0.1074 0.9598 -0.0709 0.046 Uiso 1 1 calc R
C14 C 0.2191(2) 1.17941(9) -0.13821(9) 0.0357(4) Uani 1 1 d .
H14A H 0.1148 1.1901 -0.1563 0.054 Uiso 1 1 calc R
H14B H 0.2868 1.1915 -0.1741 0.054 Uiso 1 1 calc R
H14C H 0.2457 1.2111 -0.0969 0.054 Uiso 1 1 calc R
C15 C 0.55406(15) 0.94429(8) -0.08453(8) 0.0247(3) Uani 1 1 d .
H15A H 0.5705 0.9197 -0.0387 0.037 Uiso 1 1 calc R
H15B H 0.6293 0.9848 -0.0883 0.037 Uiso 1 1 calc R
H15C H 0.5636 0.9059 -0.1211 0.037 Uiso 1 1 calc R
C16 C 0.46060(16) 0.68198(8) -0.13314(8) 0.0241(3) Uani 1 1 d .
C17 C 0.39071(17) 0.62267(8) -0.17564(8) 0.0258(3) Uani 1 1 d .
C18 C 0.4833(2) 0.57839(10) -0.21699(8) 0.0360(4) Uani 1 1 d .
H18A H 0.4385 0.5384 -0.2452 0.043 Uiso 1 1 calc R
C19 C 0.6398(2) 0.59206(11) -0.21737(9) 0.0405(4) Uani 1 1 d .
C20 C 0.70546(19) 0.65032(10) -0.17306(10) 0.0406(4) Uani 1 1 d .
H20A H 0.8105 0.6599 -0.1726 0.049 Uiso 1 1 calc R
C21 C 0.61928(17) 0.69497(9) -0.12926(9) 0.0328(4) Uani 1 1 d .
C22 C 0.69948(19) 0.74989(10) -0.07570(13) 0.0523(6) Uani 1 1 d .
H22A H 0.7751 0.7798 -0.0979 0.078 Uiso 1 1 calc R
H22B H 0.7490 0.7201 -0.0370 0.078 Uiso 1 1 calc R
H22C H 0.6255 0.7848 -0.0580 0.078 Uiso 1 1 calc R
C23 C 0.7369(3) 0.54399(15) -0.26379(11) 0.0609(6) Uani 1 1 d .
H23A H 0.6943 0.4922 -0.2697 0.091 Uiso 1 1 calc R
H23B H 0.8402 0.5406 -0.2417 0.091 Uiso 1 1 calc R
H23C H 0.7377 0.5687 -0.3095 0.091 Uiso 1 1 calc R
C24 C 0.22223(18) 0.60414(9) -0.17625(9) 0.0318(4) Uani 1 1 d .
H24A H 0.1968 0.5958 -0.1284 0.048 Uiso 1 1 calc R
H24B H 0.1993 0.5576 -0.2038 0.048 Uiso 1 1 calc R
H24C H 0.1629 0.6472 -0.1969 0.048 Uiso 1 1 calc R
C25 C 0.25763(16) 0.81495(8) -0.18536(8) 0.0237(3) Uani 1 1 d .
C26 C 0.29591(17) 0.84883(8) -0.25207(7) 0.0238(3) Uani 1 1 d .
C27 C 0.17551(17) 0.86683(8) -0.30285(8) 0.0264(3) Uani 1 1 d .
H27A H 0.0748 0.8573 -0.2928 0.032 Uiso 1 1 calc R
C28 C 0.20218(18) 0.89860(8) -0.36788(8) 0.0276(3) Uani 1 1 d .
H28A H 0.1206 0.9101 -0.4014 0.033 Uiso 1 1 calc R
C29 C 0.35333(18) 0.91313(8) -0.38238(8) 0.0265(3) Uani 1 1 d .
C30 C 0.47465(18) 0.89478(9) -0.33187(8) 0.0298(3) Uani 1 1 d .
H30A H 0.5755 0.9042 -0.3418 0.036 Uiso 1 1 calc R
C31 C 0.44635(17) 0.86290(9) -0.26741(8) 0.0279(3) Uani 1 1 d .
H31A H 0.5279 0.8507 -0.2341 0.033 Uiso 1 1 calc R
C32 C 0.2741(2) 0.96664(10) -0.49725(9) 0.0376(4) Uani 1 1 d .
H32A H 0.3189 0.9875 -0.5378 0.056 Uiso 1 1 calc R
H32B H 0.2090 1.0055 -0.4786 0.056 Uiso 1 1 calc R
H32C H 0.2141 0.9211 -0.5112 0.056 Uiso 1 1 calc R

loop_
_atom_site_aniso_label
_atom_site_aniso_U_11
_atom_site_aniso_U_22
_atom_site_aniso_U_33
_atom_site_aniso_U_23
_atom_site_aniso_U_13
_atom_site_aniso_U_12
O1 0.0344(6) 0.0230(5) 0.0345(6) 0.0091(4) -0.0035(5) 0.0024(4)
N1 0.0228(6) 0.0162(6) 0.0251(6) 0.0016(5) -0.0020(5) -0.0001(5)
C1 0.0193(7) 0.0171(7) 0.0248(7) 0.0010(5) -0.0025(5) -0.0015(5)
O2 0.0248(5) 0.0286(5) 0.0241(5) -0.0002(4) 0.0038(4) -0.0007(4)
N2 0.0178(6) 0.0176(6) 0.0216(6) 0.0015(4) 0.0008(4) -0.0006(4)
C2 0.0216(7) 0.0196(7) 0.0286(8) 0.0044(6) -0.0053(6) -0.0065(5)
O3 0.0387(6) 0.0322(6) 0.0273(6) 0.0009(4) 0.0041(5) 0.0060(5)
N3 0.0272(7) 0.0205(6) 0.0313(7) 0.0007(5) -0.0054(5) -0.0016(5)
C3 0.0226(7) 0.0244(7) 0.0261(7) 0.0062(6) -0.0004(6) -0.0046(6)
C4 0.0135(6) 0.0249(7) 0.0238(7) 0.0036(6) -0.0004(5) -0.0022(5)
C5 0.0336(8) 0.0317(8) 0.0280(8) 0.0083(6) -0.0004(6) -0.0038(7)
C6 0.0257(8) 0.0331(8) 0.0363(9) 0.0088(7) 0.0020(6) -0.0089(6)
C7 0.0212(7) 0.0172(6) 0.0174(6) -0.0004(5) 0.0013(5) -0.0001(5)
C8 0.0212(7) 0.0210(7) 0.0166(6) -0.0025(5) 0.0020(5) -0.0006(5)
C9 0.0267(7) 0.0202(7) 0.0220(7) 0.0001(5) 0.0023(6) -0.0054(6)
C10 0.0328(8) 0.0191(7) 0.0228(7) -0.0013(6) -0.0016(6) 0.0024(6)
C11 0.0238(7) 0.0273(8) 0.0275(8) -0.0013(6) -0.0004(6) 0.0085(6)
C12 0.0207(7) 0.0262(7) 0.0225(7) -0.0004(6) 0.0019(5) 0.0015(6)
C13 0.0179(7) 0.0359(9) 0.0393(9) 0.0059(7) 0.0043(6) 0.0011(6)
C14 0.0431(9) 0.0214(8) 0.0412(9) 0.0006(7) -0.0034(7) 0.0037(7)
C15 0.0199(7) 0.0244(7) 0.0303(8) 0.0009(6) 0.0048(6) -0.0015(6)
C16 0.0261(7) 0.0176(7) 0.0285(7) 0.0070(6) 0.0017(6) 0.0024(6)
C17 0.0338(8) 0.0207(7) 0.0220(7) 0.0048(6) -0.0020(6) 0.0023(6)
C18 0.0499(10) 0.0322(9) 0.0250(8) 0.0011(7) -0.0008(7) 0.0112(7)
C19 0.0452(10) 0.0467(10) 0.0304(9) 0.0117(8) 0.0070(7) 0.0205(8)
C20 0.0282(8) 0.0402(10) 0.0546(11) 0.0196(8) 0.0098(8) 0.0110(7)
C21 0.0257(8) 0.0236(8) 0.0487(10) 0.0117(7) 0.0014(7) 0.0038(6)
C22 0.0217(8) 0.0275(9) 0.1050(17) -0.0052(10) -0.0086(9) 0.0014(7)
C23 0.0610(13) 0.0824(16) 0.0407(11) 0.0061(10) 0.0124(9) 0.0387(12)
C24 0.0380(9) 0.0216(8) 0.0346(9) -0.0012(6) -0.0038(7) -0.0049(6)
C25 0.0270(7) 0.0148(6) 0.0286(8) -0.0031(5) -0.0009(6) 0.0017(5)
C26 0.0297(8) 0.0162(7) 0.0247(7) -0.0043(5) -0.0021(6) 0.0026(6)
C27 0.0294(8) 0.0197(7) 0.0295(8) -0.0017(6) 0.0000(6) -0.0002(6)
C28 0.0320(8) 0.0216(7) 0.0275(8) -0.0024(6) -0.0064(6) 0.0033(6)
C29 0.0373(8) 0.0189(7) 0.0236(7) -0.0046(6) 0.0044(6) 0.0038(6)
C30 0.0284(8) 0.0317(8) 0.0295(8) -0.0049(6) 0.0036(6) 0.0049(6)
C31 0.0278(8) 0.0274(8) 0.0277(8) -0.0048(6) -0.0017(6) 0.0058(6)
C32 0.0499(10) 0.0329(9) 0.0290(8) 0.0053(7) -0.0016(7) -0.0017(8)

loop_
_atom_type_symbol
_atom_type_description
_atom_type_scat_dispersion_real
_atom_type_scat_dispersion_imag
_atom_type_scat_source
C C 0.0033 0.0016 'International Tables Vol C Tables 4.2.6.8 and 6.1.1.4'
H H 0.0000 0.0000 'International Tables Vol C Tables 4.2.6.8 and 6.1.1.4'
N N 0.0061 0.0033 'International Tables Vol C Tables 4.2.6.8 and 6.1.1.4'
O O 0.0106 0.0060 'International Tables Vol C Tables 4.2.6.8 and 6.1.1.4'

loop_
_geom_angle_atom_site_label_1
_geom_angle_atom_site_label_2
_geom_angle_atom_site_label_3
_geom_angle
C2 N1 C1 120.73(12)
C2 N1 C16 118.37(11)
C1 N1 C16 120.89(11)
C25 C1 N2 120.53(11)
C25 C1 N1 123.19(12)
N2 C1 N1 112.93(11)
C25 C1 N3 51.05(9)
N2 C1 N3 116.14(11)
N1 C1 N3 118.44(11)
C4 N2 C1 120.69(11)
C4 N2 C7 119.45(11)
C1 N2 C7 118.69(10)
O1 C2 N1 121.81(14)
O1 C2 C3 122.07(13)
N1 C2 C3 116.09(12)
C29 O3 C32 118.28(13)
C25 N3 C1 61.15(10)
C2 C3 C5 110.10(12)
C2 C3 C4 112.39(11)
C5 C3 C4 109.54(12)
C2 C3 C6 107.20(12)
C5 C3 C6 110.02(12)
C4 C3 C6 107.51(11)
O2 C4 N2 122.52(13)
O2 C4 C3 121.66(12)
N2 C4 C3 115.79(12)
C3 C5 H5A 109.5
C3 C5 H5B 109.5
H5A C5 H5B 109.5
C3 C5 H5C 109.5
H5A C5 H5C 109.5
H5B C5 H5C 109.5
C3 C6 H6A 109.5
C3 C6 H6B 109.5
H6A C6 H6B 109.5
C3 C6 H6C 109.5
H6A C6 H6C 109.5
H6B C6 H6C 109.5
C8 C7 C12 121.23(12)
C8 C7 N2 119.18(11)
C12 C7 N2 119.57(12)
C9 C8 C7 118.45(12)
C9 C8 C15 119.70(12)
C7 C8 C15 121.83(12)
C10 C9 C8 121.77(13)
C10 C9 H9A 119.1
C8 C9 H9A 119.1
C11 C10 C9 118.31(13)
C11 C10 C14 121.16(13)
C9 C10 C14 120.53(14)
C10 C11 C12 122.17(13)
C10 C11 H11A 118.9
C12 C11 H11A 118.9
C11 C12 C7 118.04(13)
C11 C12 C13 119.98(13)
C7 C12 C13 121.97(13)
C12 C13 H13A 109.5
C12 C13 H13B 109.5
H13A C13 H13B 109.5
C12 C13 H13C 109.5
H13A C13 H13C 109.5
H13B C13 H13C 109.5
C10 C14 H14A 109.5
C10 C14 H14B 109.5
H14A C14 H14B 109.5
C10 C14 H14C 109.5
H14A C14 H14C 109.5
H14B C14 H14C 109.5
C8 C15 H15A 109.5
C8 C15 H15B 109.5
H15A C15 H15B 109.5
C8 C15 H15C 109.5
H15A C15 H15C 109.5
H15B C15 H15C 109.5
C17 C16 C21 121.59(14)
C17 C16 N1 119.63(13)
C21 C16 N1 118.49(13)
C18 C17 C16 117.95(14)
C18 C17 C24 119.85(14)
C16 C17 C24 122.18(13)
C19 C18 C17 122.19(16)
C19 C18 H18A 118.9
C17 C18 H18A 118.9
C18 C19 C20 118.04(16)
C18 C19 C23 121.01(18)
C20 C19 C23 120.94(18)
C19 C20 C21 122.21(16)
C19 C20 H20A 118.9
C21 C20 H20A 118.9
C20 C21 C16 117.88(16)
C20 C21 C22 119.74(15)
C16 C21 C22 122.17(15)
C21 C22 H22A 109.5
C21 C22 H22B 109.5
H22A C22 H22B 109.5
C21 C22 H22C 109.5
H22A C22 H22C 109.5
H22B C22 H22C 109.5
C19 C23 H23A 109.5
C19 C23 H23B 109.5
H23A C23 H23B 109.5
C19 C23 H23C 109.5
H23A C23 H23C 109.5
H23B C23 H23C 109.5
C17 C24 H24A 109.5
C17 C24 H24B 109.5
H24A C24 H24B 109.5
C17 C24 H24C 109.5
H24A C24 H24C 109.5
H24B C24 H24C 109.5
N3 C25 C1 67.81(10)
N3 C25 C26 137.59(13)
C1 C25 C26 154.40(13)
C31 C26 C27 119.11(14)
C31 C26 C25 123.04(13)
C27 C26 C25 117.85(13)
C28 C27 C26 121.46(14)
C28 C27 H27A 119.3
C26 C27 H27A 119.3
C27 C28 C29 118.89(13)
C27 C28 H28A 120.6
C29 C28 H28A 120.6
O3 C29 C28 124.42(13)
O3 C29 C30 115.63(14)
C28 C29 C30 119.94(14)
C31 C30 C29 120.51(14)
C31 C30 H30A 119.7
C29 C30 H30A 119.7
C30 C31 C26 120.07(14)
C30 C31 H31A 120.0
C26 C31 H31A 120.0
O3 C32 H32A 109.5
O3 C32 H32B 109.5
H32A C32 H32B 109.5
O3 C32 H32C 109.5
H32A C32 H32C 109.5
H32B C32 H32C 109.5

loop_
_geom_bond_atom_site_label_1
_geom_bond_atom_site_label_2
_geom_bond_distance
O1 C2 1.2194(17)
N1 C2 1.3632(18)
N1 C1 1.4418(17)
N1 C16 1.4478(18)
C1 C25 1.436(2)
C1 N2 1.4409(17)
C1 N3 1.5184(18)
O2 C4 1.2176(17)
N2 C4 1.3667(17)
N2 C7 1.4499(17)
C2 C3 1.523(2)
O3 C29 1.3553(18)
O3 C32 1.436(2)
N3 C25 1.2753(19)
C3 C5 1.528(2)
C3 C4 1.5312(19)
C3 C6 1.5484(19)
C5 H5A 0.9600
C5 H5B 0.9600
C5 H5C 0.9600
C6 H6A 0.9600
C6 H6B 0.9600
C6 H6C 0.9600
C7 C8 1.3949(19)
C7 C12 1.3959(19)
C8 C9 1.3919(19)
C8 C15 1.4971(19)
C9 C10 1.385(2)
C9 H9A 0.9300
C10 C11 1.384(2)
C10 C14 1.511(2)
C11 C12 1.392(2)
C11 H11A 0.9300
C12 C13 1.504(2)
C13 H13A 0.9600
C13 H13B 0.9600
C13 H13C 0.9600
C14 H14A 0.9600
C14 H14B 0.9600
C14 H14C 0.9600
C15 H15A 0.9600
C15 H15B 0.9600
C15 H15C 0.9600
C16 C17 1.396(2)
C16 C21 1.397(2)
C17 C18 1.395(2)
C17 C24 1.502(2)
C18 C19 1.386(3)
C18 H18A 0.9300
C19 C20 1.388(3)
C19 C23 1.514(2)
C20 C21 1.393(2)
C20 H20A 0.9300
C21 C22 1.503(3)
C22 H22A 0.9600
C22 H22B 0.9600
C22 H22C 0.9600
C23 H23A 0.9600
C23 H23B 0.9600
C23 H23C 0.9600
C24 H24A 0.9600
C24 H24B 0.9600
C24 H24C 0.9600
C25 C26 1.452(2)
C26 C31 1.390(2)
C26 C27 1.391(2)
C27 C28 1.381(2)
C27 H27A 0.9300
C28 C29 1.393(2)
C28 H28A 0.9300
C29 C30 1.394(2)
C30 C31 1.375(2)
C30 H30A 0.9300
C31 H31A 0.9300
C32 H32A 0.9600
C32 H32B 0.9600
C32 H32C 0.9600

loop_
_cod_related_entry_id
_cod_related_entry_database
_cod_related_entry_code
1 ChemSpider 30660613
